data_4036482
loop_
_publ_author_name
'Shao, Wenjie'
'Clive, Derrick L. J.'

_publ_section_title
;
 A Family of Routes to Substituted Phenols, Including Meta-Substituted
 Phenols.
;
_journal_issue 24
_journal_name_full 'The Journal of organic chemistry'
_journal_page_first 12280
_journal_page_last 12287
_journal_paper_doi 10.1021/acs.joc.5b02187
_journal_volume 80
_journal_year 2015
_chemical_formula_moiety 'C14 H14 O2 Se'
_chemical_formula_sum 'C14 H14 O2 Se'
_chemical_formula_weight 293.21
_chemical_name_systematic 5-methoxy-3-methyl-2-(phenylselanyl)phenol
_space_group_crystal_system monoclinic
_space_group_IT_number 14
_space_group_name_Hall '-P 2ybc'
_space_group_name_H-M_alt 'P 1 21/c 1'
_atom_sites_solution_hydrogens mixed
_audit_creation_method SHELXL-2014/7
_cell_angle_alpha 90
_cell_angle_beta 91.2782(9)
_cell_angle_gamma 90
_cell_formula_units_Z 4
_cell_length_a 7.4575(5)
_cell_length_b 18.2889(11)
_cell_length_c 9.1660(6)
_cell_measurement_reflns_used 4885
_cell_measurement_temperature 193(2)
_cell_measurement_theta_max 20.79
_cell_measurement_theta_min 2.23
_cell_volume 1249.83(14)
_computing_cell_refinement 'Bruker SAINT'
_computing_data_collection 'Bruker APEX2'
_computing_data_reduction 'Bruker SAINT'
_computing_molecular_graphics 'Bruker SHELXTL'
_computing_publication_material 'Bruker SHELXTL'
_computing_structure_refinement 'SHELXL-2014/7 (Sheldrick, 2014)'
_computing_structure_solution 'SHELXD (Schneider & Sheldrick, 2002)'
_diffrn_ambient_temperature 193(2)
_diffrn_measured_fraction_theta_full 1.000
_diffrn_measured_fraction_theta_max 0.999
_diffrn_measurement_device_type 'Bruker APEX-II CCD'
_diffrn_measurement_method '\w scans'
_diffrn_radiation_type MoK\a
_diffrn_radiation_wavelength 0.71073
_diffrn_reflns_av_R_equivalents 0.0334
_diffrn_reflns_av_unetI/netI 0.0259
_diffrn_reflns_Laue_measured_fraction_full 1.000
_diffrn_reflns_Laue_measured_fraction_max 0.999
_diffrn_reflns_limit_h_max 9
_diffrn_reflns_limit_h_min -9
_diffrn_reflns_limit_k_max 23
_diffrn_reflns_limit_k_min -23
_diffrn_reflns_limit_l_max 11
_diffrn_reflns_limit_l_min -11
_diffrn_reflns_number 11287
_diffrn_reflns_point_group_measured_fraction_full 1.000
_diffrn_reflns_point_group_measured_fraction_max 0.999
_diffrn_reflns_theta_full 25.242
_diffrn_reflns_theta_max 27.568
_diffrn_reflns_theta_min 2.227
_exptl_absorpt_coefficient_mu 2.991
_exptl_absorpt_correction_T_max 0.8751
_exptl_absorpt_correction_T_min 0.6912
_exptl_absorpt_correction_type numerical
_exptl_absorpt_process_details 'SADABS 2014/5'
_exptl_crystal_colour colourless
_exptl_crystal_density_diffrn 1.558
_exptl_crystal_description fragment
_exptl_crystal_F_000 592
_exptl_crystal_size_max 0.199
_exptl_crystal_size_mid 0.173
_exptl_crystal_size_min 0.097
_refine_diff_density_max 1.623
_refine_diff_density_min -0.761
_refine_diff_density_rms 0.071
_refine_ls_extinction_method none
_refine_ls_goodness_of_fit_ref 1.046
_refine_ls_hydrogen_treatment mixed
_refine_ls_matrix_type full
_refine_ls_number_parameters 159
_refine_ls_number_reflns 2888
_refine_ls_number_restraints 0
_refine_ls_restrained_S_all 1.046
_refine_ls_R_factor_all 0.0486
_refine_ls_R_factor_gt 0.0358
_refine_ls_shift/su_max 0.001
_refine_ls_shift/su_mean 0.000
_refine_ls_structure_factor_coef Fsqd
_refine_ls_weighting_details 'w=1/[\s^2^(Fo^2^)+(0.0436P)^2^+1.1447P] where P=(Fo^2^+2Fc^2^)/3'
_refine_ls_weighting_scheme calc
_refine_ls_wR_factor_gt 0.0885
_refine_ls_wR_factor_ref 0.0961
_reflns_Friedel_coverage 0.000
_reflns_number_gt 2317
_reflns_number_total 2888
_reflns_threshold_expression 'I > 2\s(I)'
_cod_data_source_file jo5b02187_si_001.cif
_cod_data_source_block dlc1503
_cod_original_sg_symbol_H-M 'P 21/c'
_cod_database_code 4036482
_shelx_shelxl_version_number 2014/7
_shelx_space_group_comment
; 
The symmetry employed for this shelxl refinement is uniquely defined 
by the following loop, which should always be used as a source of 
symmetry information in preference to the above space-group names. 
They are only intended as comments. 
;
_shelx_estimated_absorpt_t_min 0.588
_shelx_estimated_absorpt_t_max 0.760

loop_
_space_group_symop_operation_xyz
'x, y, z'
'-x, y+1/2, -z+1/2'
'-x, -y, -z'
'x, -y-1/2, z-1/2'

loop_
_atom_site_label
_atom_site_type_symbol
_atom_site_fract_x
_atom_site_fract_y
_atom_site_fract_z
_atom_site_U_iso_or_equiv
_atom_site_adp_type
_atom_site_occupancy
_atom_site_site_symmetry_order
_atom_site_calc_flag
_atom_site_refinement_flags_posn
_atom_site_refinement_flags_adp
Se Se 0.18707(5) 0.47836(2) 0.28681(3) 0.04295(12) Uani 1 1 d . .
O1 O 0.3625(3) 0.44278(14) -0.0063(3) 0.0486(6) Uani 1 1 d . .
H1O H 0.384(6) 0.468(2) 0.076(5) 0.068(13) Uiso 1 1 d . .
O2 O -0.1320(3) 0.32331(11) -0.2421(2) 0.0402(5) Uani 1 1 d . .
C1 C 0.1882(4) 0.41917(15) -0.0010(3) 0.0338(6) Uani 1 1 d . .
C2 C 0.0846(4) 0.42724(15) 0.1229(3) 0.0340(6) Uani 1 1 d . .
C3 C -0.0929(4) 0.40182(16) 0.1197(3) 0.0374(6) Uani 1 1 d . .
C4 C -0.1598(4) 0.36824(16) -0.0056(3) 0.0363(6) Uani 1 1 d . .
H4 H -0.2802 0.3513 -0.0086 0.044 Uiso 1 1 calc R U
C5 C -0.0532(4) 0.35898(14) -0.1271(3) 0.0318(5) Uani 1 1 d . .
C6 C 0.1208(4) 0.38508(15) -0.1259(3) 0.0328(6) Uani 1 1 d . .
H6 H 0.1932 0.3798 -0.2092 0.039 Uiso 1 1 calc R U
C7 C 0.3040(4) 0.39945(15) 0.3902(3) 0.0316(5) Uani 1 1 d . .
C8 C 0.3131(4) 0.32843(15) 0.3383(3) 0.0372(6) Uani 1 1 d . .
H8 H 0.2565 0.3157 0.2479 0.045 Uiso 1 1 calc R U
C9 C 0.4054(4) 0.27596(16) 0.4195(3) 0.0399(6) Uani 1 1 d . .
H9 H 0.4104 0.2271 0.3849 0.048 Uiso 1 1 calc R U
C10 C 0.4901(4) 0.29388(16) 0.5499(3) 0.0378(6) Uani 1 1 d . .
H10 H 0.5548 0.2577 0.6038 0.045 Uiso 1 1 calc R U
C11 C 0.4805(4) 0.36483(16) 0.6019(3) 0.0371(6) Uani 1 1 d . .
H11 H 0.5387 0.3774 0.6917 0.045 Uiso 1 1 calc R U
C12 C 0.3863(4) 0.41740(15) 0.5234(3) 0.0327(6) Uani 1 1 d . .
H12 H 0.3778 0.4658 0.5603 0.039 Uiso 1 1 calc R U
C13 C -0.2139(5) 0.4106(2) 0.2477(4) 0.0554(9) Uani 1 1 d . .
H13A H -0.3303 0.3879 0.2251 0.067 Uiso 1 1 calc R U
H13B H -0.2311 0.4628 0.2677 0.067 Uiso 1 1 calc R U
H13C H -0.1592 0.3869 0.3336 0.067 Uiso 1 1 calc R U
C14 C -0.0319(4) 0.31799(18) -0.3736(3) 0.0448(7) Uani 1 1 d . .
H14A H -0.1026 0.2913 -0.4476 0.054 Uiso 1 1 calc R U
H14B H -0.0054 0.3672 -0.4096 0.054 Uiso 1 1 calc R U
H14C H 0.0806 0.2918 -0.3533 0.054 Uiso 1 1 calc R U

loop_
_atom_site_aniso_label
_atom_site_aniso_U_11
_atom_site_aniso_U_22
_atom_site_aniso_U_33
_atom_site_aniso_U_23
_atom_site_aniso_U_13
_atom_site_aniso_U_12
Se 0.0614(2) 0.03239(17) 0.03449(18) -0.00223(11) -0.01106(13) 0.00697(13)
O1 0.0314(11) 0.0681(16) 0.0463(13) -0.0066(12) -0.0023(9) -0.0122(10)
O2 0.0372(11) 0.0466(12) 0.0367(11) -0.0038(9) -0.0051(8) -0.0070(9)
C1 0.0310(13) 0.0343(14) 0.0359(14) 0.0024(11) -0.0055(11) 0.0003(11)
C2 0.0389(14) 0.0341(14) 0.0286(13) 0.0007(11) -0.0059(11) 0.0042(11)
C3 0.0397(15) 0.0396(15) 0.0330(14) 0.0091(12) 0.0027(12) 0.0051(12)
C4 0.0312(13) 0.0395(15) 0.0379(15) 0.0070(12) -0.0015(11) -0.0033(11)
C5 0.0326(13) 0.0313(13) 0.0312(13) 0.0044(10) -0.0053(10) 0.0008(10)
C6 0.0299(13) 0.0400(14) 0.0285(13) 0.0011(11) -0.0007(10) 0.0028(11)
C7 0.0346(14) 0.0336(14) 0.0266(13) 0.0012(10) 0.0017(10) -0.0005(11)
C8 0.0446(16) 0.0357(14) 0.0310(14) -0.0038(11) -0.0060(12) -0.0005(12)
C9 0.0471(17) 0.0306(14) 0.0419(16) -0.0014(12) -0.0019(13) 0.0009(12)
C10 0.0372(15) 0.0409(15) 0.0352(14) 0.0062(12) 0.0008(12) 0.0034(12)
C11 0.0367(15) 0.0457(16) 0.0288(13) -0.0001(12) -0.0029(11) -0.0042(12)
C12 0.0373(14) 0.0326(13) 0.0283(13) -0.0032(10) 0.0022(11) -0.0029(11)
C13 0.052(2) 0.074(2) 0.0404(18) 0.0021(16) 0.0125(15) 0.0023(17)
C14 0.0445(17) 0.0526(18) 0.0372(16) -0.0115(14) -0.0043(13) 0.0011(14)

loop_
_atom_type_symbol
_atom_type_description
_atom_type_scat_dispersion_real
_atom_type_scat_dispersion_imag
_atom_type_scat_source
C C 0.0033 0.0016 'International Tables Vol C Tables 4.2.6.8 and 6.1.1.4'
H H 0.0000 0.0000 'International Tables Vol C Tables 4.2.6.8 and 6.1.1.4'
O O 0.0106 0.0060 'International Tables Vol C Tables 4.2.6.8 and 6.1.1.4'
Se Se -0.0929 2.2259 'International Tables Vol C Tables 4.2.6.8 and 6.1.1.4'

loop_
_geom_angle_atom_site_label_1
_geom_angle_atom_site_label_2
_geom_angle_atom_site_label_3
_geom_angle
C2 Se C7 100.89(11)
C5 O2 C14 117.3(2)
O1 C1 C6 116.0(3)
O1 C1 C2 122.5(3)
C6 C1 C2 121.5(3)
C1 C2 C3 119.1(2)
C1 C2 Se 118.1(2)
C3 C2 Se 122.6(2)
C4 C3 C2 119.1(3)
C4 C3 C13 118.9(3)
C2 C3 C13 122.0(3)
C3 C4 C5 121.0(3)
O2 C5 C6 124.1(3)
O2 C5 C4 115.7(2)
C6 C5 C4 120.2(3)
C5 C6 C1 119.0(3)
C8 C7 C12 119.9(2)
C8 C7 Se 124.0(2)
C12 C7 Se 116.1(2)
C7 C8 C9 119.4(3)
C10 C9 C8 120.9(3)
C9 C10 C11 119.7(3)
C12 C11 C10 120.1(3)
C11 C12 C7 120.0(3)

loop_
_geom_bond_atom_site_label_1
_geom_bond_atom_site_label_2
_geom_bond_distance
Se C2 1.914(3)
Se C7 1.925(3)
O1 C1 1.372(3)
O2 C5 1.362(3)
O2 C14 1.434(4)
C1 C6 1.387(4)
C1 C2 1.396(4)
C2 C3 1.403(4)
C3 C4 1.385(4)
C3 C13 1.504(4)
C4 C5 1.394(4)
C5 C6 1.382(4)
C7 C8 1.386(4)
C7 C12 1.393(4)
C8 C9 1.388(4)
C9 C10 1.379(4)
C10 C11 1.385(4)
C11 C12 1.383(4)

loop_
_geom_hbond_atom_site_label_D
_geom_hbond_atom_site_label_H
_geom_hbond_atom_site_label_A
_geom_hbond_distance_DH
_geom_hbond_distance_HA
_geom_hbond_distance_DA
_geom_hbond_angle_DHA
O1 H1O Se 0.89(5) 2.46(4) 3.084(2) 127(3)

loop_
_geom_torsion_atom_site_label_1
_geom_torsion_atom_site_label_2
_geom_torsion_atom_site_label_3
_geom_torsion_atom_site_label_4
_geom_torsion
O1 C1 C2 C3 179.8(3)
C6 C1 C2 C3 -1.5(4)
O1 C1 C2 Se 3.7(4)
C6 C1 C2 Se -177.7(2)
C7 Se C2 C1 -88.6(2)
C7 Se C2 C3 95.4(2)
C1 C2 C3 C4 1.1(4)
Se C2 C3 C4 177.1(2)
C1 C2 C3 C13 -178.2(3)
Se C2 C3 C13 -2.3(4)
C2 C3 C4 C5 0.5(4)
C13 C3 C4 C5 179.8(3)
C14 O2 C5 C6 -5.2(4)
C14 O2 C5 C4 175.0(3)
C3 C4 C5 O2 178.1(2)
C3 C4 C5 C6 -1.7(4)
O2 C5 C6 C1 -178.5(2)
C4 C5 C6 C1 1.3(4)
O1 C1 C6 C5 179.0(2)
C2 C1 C6 C5 0.3(4)
C2 Se C7 C8 4.9(3)
C2 Se C7 C12 -176.5(2)
C12 C7 C8 C9 -0.4(4)
Se C7 C8 C9 178.1(2)
C7 C8 C9 C10 -0.9(5)
C8 C9 C10 C11 1.1(5)
C9 C10 C11 C12 0.0(4)
C10 C11 C12 C7 -1.3(4)
C8 C7 C12 C11 1.6(4)
Se C7 C12 C11 -177.1(2)
